data_4119488
loop_
_publ_author_name
'Sachio Horiuchi'
'Reiji Kumai'
'Yoshinori Tokura'

_publ_contact_author_email s-horiuchi@aist.go.jp
_publ_contact_author_fax +81-29-861-2586
_publ_contact_author_name 'Dr. Sachio HORIUCHI'
_publ_contact_author_phone +81-29-861-2945
_publ_section_title
;
 High-Temperature and Pressure-Induced Ferroelectricity in Hydrogen-Bonded
 Supramolecular Crystals of Anilic Acids and 2,3-Di(2-pyridinyl)pyrazine
;
_journal_name_full 'Journal of the American Chemical Society'
_journal_page_first 4492
_journal_page_last 4500
_journal_paper_doi 10.1021/ja400318v
_journal_volume 135
_journal_year 2013
_chemical_formula_moiety 'C20 H12 F2 N4 O4 '
_chemical_formula_sum 'C20 H12 F2 N4 O4'
_chemical_formula_weight 410.34
_space_group_IT_number 15
_symmetry_cell_setting monoclinic
_symmetry_Int_Tables_number 15
_symmetry_space_group_name_Hall '-C 2yc'
_symmetry_space_group_name_H-M 'C 1 2/c 1'
_audit_creation_date 2009-07-08
_audit_creation_method 'by CrystalStructure 3.8'
_cell_angle_alpha 90.0000
_cell_angle_beta 98.9039(11)
_cell_angle_gamma 90.0000
_cell_formula_units_Z 4
_cell_length_a 10.8001(14)
_cell_length_b 9.6160(11)
_cell_length_c 17.421(2)
_cell_measurement_reflns_used 3287
_cell_measurement_temperature 293.1
_cell_measurement_theta_max 27.5
_cell_measurement_theta_min 3.2
_cell_volume 1787.4(4)
_computing_cell_refinement CrystalClear
_computing_data_collection CrystalClear
_computing_data_reduction CrystalStructure
_computing_publication_material 'CrystalStructure 3.8'
_computing_structure_refinement CRYSTALS
_computing_structure_solution SIR2004
_diffrn_ambient_temperature 293
_diffrn_detector_area_resol_mean 7.31
_diffrn_measured_fraction_theta_full 0.983
_diffrn_measured_fraction_theta_max 0.983
_diffrn_measurement_device_type 'Rigaku Mercury'
_diffrn_measurement_method \w
_diffrn_radiation_type 'Mo K\a'
_diffrn_radiation_wavelength 0.71070
_diffrn_reflns_av_R_equivalents 0.020
_diffrn_reflns_limit_h_max 14
_diffrn_reflns_limit_h_min -13
_diffrn_reflns_limit_k_max 12
_diffrn_reflns_limit_k_min -10
_diffrn_reflns_limit_l_max 21
_diffrn_reflns_limit_l_min -22
_diffrn_reflns_number 8727
_diffrn_reflns_theta_full 27.48
_diffrn_reflns_theta_max 27.48
_exptl_absorpt_coefficient_mu 0.123
_exptl_absorpt_correction_T_max 0.982
_exptl_absorpt_correction_T_min 0.900
_exptl_absorpt_correction_type multi-scan
_exptl_absorpt_process_details 'Jacobson, R. (1998) Private communication'
_exptl_crystal_colour brown
_exptl_crystal_density_diffrn 1.525
_exptl_crystal_description prism
_exptl_crystal_F_000 840.00
_exptl_crystal_size_max 0.30
_exptl_crystal_size_mid 0.22
_exptl_crystal_size_min 0.15
_refine_diff_density_max 0.22
_refine_diff_density_min -0.17
_refine_ls_extinction_coef 114(33)
_refine_ls_extinction_method 'Larson (1970) Crystallographic Computing eq. 22'
_refine_ls_goodness_of_fit_ref 1.010
_refine_ls_hydrogen_treatment mixed
_refine_ls_number_parameters 149
_refine_ls_number_reflns 1416
_refine_ls_R_factor_gt 0.0406
_refine_ls_shift/su_max 0.0088
_refine_ls_structure_factor_coef F
_refine_ls_weighting_details 'w = 1/[0.0017Fo^2^ + 1.0000\s(Fo^2^)]'
_refine_ls_weighting_scheme calc
_refine_ls_wR_factor_ref 0.0590
_reflns_number_gt 1405
_reflns_number_total 2024
_reflns_threshold_expression F^2^>2.0\s(F^2^)
_cod_data_source_file ja400318v_si_007.cif
_cod_data_source_block dppz_H2fa_N_form
_cod_original_formula_sum 'C20 H12 F2 N4 O4 '
_cod_database_code 4119488

loop_
_symmetry_equiv_pos_site_id
_symmetry_equiv_pos_as_xyz
1 +X,+Y,+Z
2 -X,+Y,1/2-Z
3 -X,-Y,-Z
4 +X,-Y,1/2+Z
5 1/2+X,1/2+Y,+Z
6 1/2-X,1/2+Y,1/2-Z
7 1/2-X,1/2-Y,-Z
8 1/2+X,1/2-Y,1/2+Z

loop_
_atom_site_label
_atom_site_type_symbol
_atom_site_fract_x
_atom_site_fract_y
_atom_site_fract_z
_atom_site_U_iso_or_equiv
_atom_site_adp_type
_atom_site_occupancy
_atom_site_symmetry_multiplicity
_atom_site_calc_flag
_atom_site_refinement_flags
F(1) F 0.35762(10) 0.50983(10) 0.51591(6) 0.0619(3) Uani 1.00 1 d .
O(1) O 0.22665(12) 0.43099(12) 0.37497(6) 0.0512(3) Uani 1.00 1 d .
O(2) O 0.13027(13) 0.16723(13) 0.36299(7) 0.0607(3) Uani 1.00 1 d .
N(1) N 0.04498(15) 0.72558(16) 0.17950(9) 0.0582(4) Uani 1.00 1 d .
N(2) N 0.12872(12) 0.37975(14) 0.22958(7) 0.0413(3) Uani 1.00 1 d .
C(1) C 0.30404(15) 0.38352(16) 0.50529(9) 0.0434(4) Uani 1.00 1 d .
C(2) C 0.24086(14) 0.34664(16) 0.43550(8) 0.0415(4) Uani 1.00 1 d .
C(3) C 0.18414(15) 0.20465(16) 0.42648(9) 0.0427(4) Uani 1.00 1 d .
C(4) C 0.01828(19) 0.8428(2) 0.21396(14) 0.0696(6) Uani 1.00 1 d .
C(5) C 0.02785(14) 0.60559(15) 0.21607(8) 0.0403(4) Uani 1.00 1 d .
C(6) C 0.07674(14) 0.48007(16) 0.18161(8) 0.0386(4) Uani 1.00 1 d .
C(7) C 0.07250(17) 0.4688(2) 0.10188(10) 0.0531(5) Uani 1.00 1 d .
C(8) C 0.11899(18) 0.3519(2) 0.07152(10) 0.0625(5) Uani 1.00 1 d .
C(9) C 0.16860(18) 0.2478(2) 0.12014(10) 0.0583(5) Uani 1.00 1 d .
C(10) C 0.17150(17) 0.26638(18) 0.19861(10) 0.0515(5) Uani 1.00 1 d .
H(1) H 0.178(3) 0.387(3) 0.3174(19) 0.175(13) Uiso 1.00 1 d .
H(2) H 0.0249(19) 0.928(2) 0.1853(12) 0.082(6) Uiso 1.00 1 d .
H(3) H 0.0377 0.5417 0.0685 0.064 Uiso 1.00 1 c R
H(4) H 0.1177 0.3435 0.0171 0.075 Uiso 1.00 1 c R
H(5) H 0.1994 0.1651 0.1001 0.070 Uiso 1.00 1 c R
H(6) H 0.2062 0.1943 0.2326 0.061 Uiso 1.00 1 c R

loop_
_atom_site_aniso_label
_atom_site_aniso_U_11
_atom_site_aniso_U_22
_atom_site_aniso_U_33
_atom_site_aniso_U_12
_atom_site_aniso_U_13
_atom_site_aniso_U_23
F(1) 0.0852(8) 0.0435(6) 0.0528(6) -0.0183(5) -0.0028(5) 0.0026(4)
O(1) 0.0720(7) 0.0398(7) 0.0391(6) -0.0032(5) 0.0003(5) 0.0061(5)
O(2) 0.0827(8) 0.0524(7) 0.0407(6) -0.0133(6) -0.0104(6) 0.0026(5)
N(1) 0.0635(9) 0.0398(8) 0.0742(10) 0.0033(6) 0.0194(8) 0.0151(7)
N(2) 0.0522(7) 0.0364(7) 0.0342(6) 0.0065(5) 0.0026(5) 0.0029(5)
C(1) 0.0536(9) 0.0320(8) 0.0435(9) -0.0043(7) 0.0040(7) 0.0005(6)
C(2) 0.0484(8) 0.0379(8) 0.0375(8) 0.0027(6) 0.0049(6) 0.0029(6)
C(3) 0.0485(8) 0.0390(9) 0.0388(8) 0.0007(7) 0.0009(7) -0.0008(6)
C(4) 0.0702(13) 0.0332(10) 0.1098(17) 0.0035(8) 0.0282(11) 0.0130(10)
C(5) 0.0420(8) 0.0333(8) 0.0444(8) 0.0007(6) 0.0035(6) 0.0048(6)
C(6) 0.0417(8) 0.0386(8) 0.0351(8) 0.0015(6) 0.0043(6) 0.0049(6)
C(7) 0.0649(11) 0.0580(11) 0.0363(8) 0.0138(8) 0.0073(7) 0.0091(7)
C(8) 0.0772(12) 0.0743(13) 0.0363(9) 0.0136(10) 0.0098(8) -0.0038(8)
C(9) 0.0668(11) 0.0574(11) 0.0503(10) 0.0133(9) 0.0079(8) -0.0117(8)
C(10) 0.0629(10) 0.0434(9) 0.0465(10) 0.0117(7) 0.0033(7) 0.0009(7)

loop_
_atom_type_symbol
_atom_type_description
_atom_type_scat_dispersion_real
_atom_type_scat_dispersion_imag
_atom_type_scat_source
C C 0.003 0.002
;
International Tables for Crystallography
(1992, Vol. C, Tables 4.2.6.8 and 6.1.1.4)
;
H H 0.000 0.000
;
International Tables for Crystallography
(1992, Vol. C, Table 6.1.1.4)
;
F F 0.017 0.010
;
International Tables for Crystallography
(1992, Vol. C, Tables 4.2.6.8 and 6.1.1.4)
;
N N 0.006 0.003
;
International Tables for Crystallography
(1992, Vol. C, Tables 4.2.6.8 and 6.1.1.4)
;
O O 0.011 0.006
;
International Tables for Crystallography
(1992, Vol. C, Tables 4.2.6.8 and 6.1.1.4)
;

loop_
_geom_angle_atom_site_label_1
_geom_angle_atom_site_label_2
_geom_angle_atom_site_label_3
_geom_angle
_geom_angle_publ_flag
_geom_angle_site_symmetry_1
_geom_angle_site_symmetry_3
C(4) N(1) C(5) 117.26(17) yes . .
C(6) N(2) C(10) 118.35(13) yes . .
F(1) C(1) C(2) 120.59(13) yes . .
F(1) C(1) C(3) 115.71(12) yes . 7_556
C(2) C(1) C(3) 123.67(14) yes . 7_556
O(1) C(2) C(1) 122.64(14) yes . .
O(1) C(2) C(3) 118.82(12) yes . .
C(1) C(2) C(3) 118.54(13) yes . .
O(2) C(3) C(1) 122.64(14) yes . 7_556
O(2) C(3) C(2) 119.62(13) yes . .
C(1) C(3) C(2) 117.74(12) yes 7_556 .
N(1) C(4) C(4) 121.74(19) yes . 2_555
N(1) C(5) C(5) 120.41(14) yes . 2_555
N(1) C(5) C(6) 115.05(13) yes . .
C(5) C(5) C(6) 124.48(13) yes 2_555 .
N(2) C(6) C(5) 118.34(12) yes . .
N(2) C(6) C(7) 120.89(14) yes . .
C(5) C(6) C(7) 120.74(13) yes . .
C(6) C(7) C(8) 119.58(16) yes . .
C(7) C(8) C(9) 119.59(16) yes . .
C(8) C(9) C(10) 117.90(18) yes . .
N(2) C(10) C(9) 123.63(15) yes . .
C(2) O(1) H(1) 116.9(18) no . .
N(1) C(4) H(2) 116.3(13) no . .
C(4) C(4) H(2) 121.9(13) no 2_555 .
C(6) C(7) H(3) 120.2 no . .
C(8) C(7) H(3) 120.2 no . .
C(7) C(8) H(4) 120.4 no . .
C(9) C(8) H(4) 120.0 no . .
C(8) C(9) H(5) 120.8 no . .
C(10) C(9) H(5) 121.3 no . .
N(2) C(10) H(6) 118.3 no . .
C(9) C(10) H(6) 118.1 no . .

loop_
_geom_bond_atom_site_label_1
_geom_bond_atom_site_label_2
_geom_bond_distance
_geom_bond_publ_flag
_geom_bond_site_symmetry_2
F(1) C(1) 1.3458(18) yes .
O(1) C(2) 1.3203(18) yes .
O(2) C(3) 1.2215(18) yes .
N(1) C(4) 1.329(2) yes .
N(1) C(5) 1.345(2) yes .
N(2) C(6) 1.3412(19) yes .
N(2) C(10) 1.330(2) yes .
C(1) C(2) 1.3464(19) yes .
C(1) C(3) 1.449(2) yes 7_556
C(2) C(3) 1.495(2) yes .
C(4) C(4) 1.373(3) yes 2_555
C(5) C(5) 1.407(2) yes 2_555
C(5) C(6) 1.481(2) yes .
C(6) C(7) 1.387(2) yes .
C(7) C(8) 1.370(2) yes .
C(8) C(9) 1.366(2) yes .
C(9) C(10) 1.374(2) yes .
O(1) H(1) 1.14(3) no .
C(4) H(2) 0.96(2) no .
C(7) H(3) 0.950 no .
C(8) H(4) 0.950 no .
C(9) H(5) 0.950 no .
C(10) H(6) 0.950 no .

loop_
_geom_contact_atom_site_label_1
_geom_contact_atom_site_label_2
_geom_contact_distance
_geom_contact_site_symmetry_2
F(1) F(1) 3.2139(15) 3_666
F(1) C(8) 3.181(2) 4_565
F(1) C(9) 3.275(2) 6_555
O(1) N(1) 3.407(2) 6_545
O(1) N(2) 2.6358(15) .
O(1) C(4) 3.468(2) 6_545
O(1) C(5) 3.3970(18) 2_555
O(1) C(6) 3.5359(16) .
O(1) C(6) 3.3062(19) 2_555
O(1) C(7) 3.337(2) 2_555
O(1) C(9) 3.247(2) 6_555
O(1) C(10) 3.425(2) .
O(2) N(2) 3.0929(17) .
O(2) C(8) 3.557(2) 2_555
O(2) C(9) 3.376(2) 2_555
O(2) C(10) 3.115(2) .
O(2) C(10) 3.406(2) 2_555
N(1) O(1) 3.407(2) 6_555
N(1) C(2) 3.486(2) 6_555
N(1) C(10) 3.468(2) 6_555
N(2) O(1) 2.6358(15) .
N(2) O(2) 3.0929(17) .
C(1) C(7) 3.522(2) 4_565
C(1) C(8) 3.537(2) 4_565
C(2) N(1) 3.486(2) 6_545
C(2) C(7) 3.546(2) 2_555
C(3) C(7) 3.563(2) 6_545
C(3) C(8) 3.572(2) 2_555
C(4) O(1) 3.468(2) 6_555
C(4) C(10) 3.536(2) 6_555
C(5) O(1) 3.3970(18) 2_555
C(6) O(1) 3.5359(16) .
C(6) O(1) 3.3062(19) 2_555
C(7) O(1) 3.337(2) 2_555
C(7) C(1) 3.522(2) 4_564
C(7) C(2) 3.546(2) 2_555
C(7) C(3) 3.563(2) 6_555
C(8) F(1) 3.181(2) 4_564
C(8) O(2) 3.557(2) 2_555
C(8) C(1) 3.537(2) 4_564
C(8) C(3) 3.572(2) 2_555
C(9) F(1) 3.275(2) 6_545
C(9) O(1) 3.247(2) 6_545
C(9) O(2) 3.376(2) 2_555
C(10) O(1) 3.425(2) .
C(10) O(2) 3.115(2) .
C(10) O(2) 3.406(2) 2_555
C(10) N(1) 3.468(2) 6_545
C(10) C(4) 3.536(2) 6_545
F(1) H(2) 3.268(19) 8_565
F(1) H(4) 2.953 4_565
F(1) H(4) 3.278 6_555
F(1) H(5) 2.511 6_555
O(1) H(2) 3.03(2) 6_545
O(1) H(3) 3.335 2_555
O(1) H(5) 2.405 6_555
O(1) H(6) 3.349 .
O(1) H(6) 3.297 6_555
O(2) H(2) 2.90(2) 2_545
O(2) H(6) 2.545 .
N(1) H(1) 3.36(3) 6_555
N(1) H(6) 2.895 6_555
N(2) H(1) 1.54(3) .
N(2) H(1) 3.29(3) 2_555
N(2) H(6) 3.521 6_555
C(1) H(3) 3.314 4_565
C(1) H(4) 3.334 4_565
C(1) H(5) 3.268 6_555
C(2) H(3) 3.537 2_555
C(2) H(3) 3.593 4_565
C(2) H(5) 3.209 6_555
C(3) H(3) 3.377 6_545
C(3) H(6) 3.424 .
C(4) H(1) 3.44(3) 6_555
C(4) H(6) 3.301 6_555
C(5) H(1) 3.05(3) .
C(5) H(1) 3.05(3) 2_555
C(5) H(6) 2.997 6_555
C(6) H(1) 2.61(3) .
C(6) H(1) 2.89(3) 2_555
C(6) H(6) 3.300 6_555
C(7) H(1) 3.33(3) 2_555
C(7) H(3) 3.024 3_565
C(7) H(4) 3.233 3_565
C(8) H(3) 2.930 3_565
C(10) H(1) 2.36(3) .
H(1) N(1) 3.36(3) 6_545
H(1) N(2) 1.54(3) .
H(1) N(2) 3.29(3) 2_555
H(1) C(4) 3.44(3) 6_545
H(1) C(5) 3.05(3) .
H(1) C(5) 3.05(3) 2_555
H(1) C(6) 2.61(3) .
H(1) C(6) 2.89(3) 2_555
H(1) C(7) 3.33(3) 2_555
H(1) C(10) 2.36(3) .
H(1) H(2) 3.24(4) 6_545
H(1) H(5) 3.225 6_555
H(1) H(6) 2.416 .
H(1) H(6) 3.379 6_555
H(2) F(1) 3.268(19) 8_464
H(2) O(1) 3.03(2) 6_555
H(2) O(2) 2.90(2) 2_565
H(2) H(1) 3.24(4) 6_555
H(2) H(5) 3.441 1_565
H(2) H(6) 3.256 1_565
H(3) O(1) 3.335 2_555
H(3) C(1) 3.314 4_564
H(3) C(2) 3.537 2_555
H(3) C(2) 3.593 4_564
H(3) C(3) 3.377 6_555
H(3) C(7) 3.024 3_565
H(3) C(8) 2.930 3_565
H(3) H(3) 2.531 3_565
H(3) H(4) 2.342 3_565
H(4) F(1) 2.953 4_564
H(4) F(1) 3.278 6_545
H(4) C(1) 3.334 4_564
H(4) C(7) 3.233 3_565
H(4) H(3) 2.342 3_565
H(4) H(4) 3.505 7_555
H(4) H(5) 3.053 7_555
H(5) F(1) 2.511 6_545
H(5) O(1) 2.405 6_545
H(5) C(1) 3.268 6_545
H(5) C(2) 3.209 6_545
H(5) H(1) 3.225 6_545
H(5) H(2) 3.441 1_545
H(5) H(4) 3.053 7_555
H(6) O(1) 3.349 .
H(6) O(1) 3.297 6_545
H(6) O(2) 2.545 .
H(6) N(1) 2.895 6_545
H(6) N(2) 3.521 6_545
H(6) C(3) 3.424 .
H(6) C(4) 3.301 6_545
H(6) C(5) 2.997 6_545
H(6) C(6) 3.300 6_545
H(6) H(1) 2.416 .
H(6) H(1) 3.379 6_545
H(6) H(2) 3.256 1_545

loop_
_geom_hbond_atom_site_label_D
_geom_hbond_atom_site_label_H
_geom_hbond_atom_site_label_A
_geom_hbond_distance_DA
_geom_hbond_distance_DH
_geom_hbond_distance_HA
_geom_hbond_angle_DHA
_geom_hbond_publ_flag
O(1) H(1) N(2) 2.6358(15) 1.14(3) 1.54(3) 158(3) no

loop_
_geom_torsion_atom_site_label_1
_geom_torsion_atom_site_label_2
_geom_torsion_atom_site_label_3
_geom_torsion_atom_site_label_4
_geom_torsion
_geom_torsion_site_symmetry_1
_geom_torsion_site_symmetry_3
_geom_torsion_site_symmetry_4
C(4) N(1) C(5) C(6) -171.14(14) . . .
C(4) N(1) C(5) C(5) 6.1(2) . . 2_555
C(5) N(1) C(4) C(4) 3.7(2) . . 2_555
C(6) N(2) C(10) C(9) 1.9(2) . . .
C(10) N(2) C(6) C(5) 179.33(14) . . .
C(10) N(2) C(6) C(7) -2.7(2) . . .
F(1) C(1) C(2) O(1) -0.9(2) . . .
F(1) C(1) C(2) C(3) 179.40(14) . . .
F(1) C(1) C(3) O(2) 0.7(2) . 7_556 7_556
F(1) C(1) C(3) C(2) -179.32(13) . 7_556 7_556
C(2) C(1) C(3) O(2) -177.26(16) . 7_556 7_556
C(2) C(1) C(3) C(2) 2.7(2) . 7_556 7_556
C(3) C(1) C(2) O(1) 176.96(15) 7_556 . .
C(3) C(1) C(2) C(3) -2.8(2) 7_556 . .
O(1) C(2) C(3) O(2) 2.9(2) . . .
O(1) C(2) C(3) C(1) -177.13(14) . . 7_556
C(1) C(2) C(3) O(2) -177.40(16) . . .
C(1) C(2) C(3) C(1) 2.6(2) . . 7_556
N(1) C(4) C(4) N(1) -9.1(3) . 2_555 2_555
N(1) C(5) C(5) N(1) -11.4(2) . 2_555 2_555
N(1) C(5) C(5) C(6) 165.58(13) . 2_555 2_555
N(1) C(5) C(6) N(2) 142.95(14) . . .
N(1) C(5) C(6) C(7) -35.0(2) . . .
C(5) C(5) C(6) N(2) -34.2(2) 2_555 . .
C(5) C(5) C(6) C(7) 147.87(15) 2_555 . .
C(6) C(5) C(5) N(1) 165.58(13) . 2_555 2_555
C(6) C(5) C(5) C(6) -17.4(2) . 2_555 2_555
N(2) C(6) C(7) C(8) 1.8(2) . . .
C(5) C(6) C(7) C(8) 179.63(16) . . .
C(6) C(7) C(8) C(9) 0.2(2) . . .
C(7) C(8) C(9) C(10) -1.1(2) . . .
C(8) C(9) C(10) N(2) 0.0(2) . . .
